data_1550230
loop_
_publ_author_name
'Anker, Mathew'
'Lein, Matthias'
'Coles, Martyn P.'

_publ_section_title
;
 Reduction of Organic Azides by Indyl-Anions. Isolation and Reactivity
 Studies of Indium-Nitrogen Multiple Bonds
;
_journal_name_full 'Chemical Science'
_journal_paper_doi 10.1039/C8SC04078H
_journal_year 2019
_chemical_formula_moiety 'C37 H57 In N3 O Si2, C18 H36 K N2 O6'
_chemical_formula_sum 'C55 H93 In K N5 O7 Si2'
_chemical_formula_weight 1146.44
_space_group_IT_number 2
_symmetry_cell_setting triclinic
_symmetry_Int_Tables_number 2
_symmetry_space_group_name_Hall '-P 1'
_symmetry_space_group_name_H-M 'P -1'
_atom_sites_solution_hydrogens geom
_audit_conform_dict_location ftp://ftp.iucr.org/pub/cif_core.dic
_audit_conform_dict_name cif_core.dic
_audit_conform_dict_version 2.4.3
_audit_creation_date 2018-06-26T10:17:36-00:00
_audit_creation_method 'WinGX routine CIF_UPDATE'
_audit_update_record
;
2018-08-23 deposited with the CCDC.
2018-11-12 downloaded from the CCDC.
;
_cell_angle_alpha 75.5576(18)
_cell_angle_beta 81.034(2)
_cell_angle_gamma 80.790(2)
_cell_formula_units_Z 2
_cell_length_a 12.5559(4)
_cell_length_b 13.5443(3)
_cell_length_c 18.8336(4)
_cell_measurement_reflns_used 23275
_cell_measurement_temperature 119.99(10)
_cell_measurement_theta_max 73.279
_cell_measurement_theta_min 3.706
_cell_measurement_wavelength 1.54184
_cell_volume 3039.06(14)
_computing_cell_refinement 'CrysAlisPro 1.171.38.46 (Rigaku OD, 2015)'
_computing_data_collection 'CrysAlisPro 1.171.38.46 (Rigaku OD, 2015)'
_computing_data_reduction 'CrysAlisPro 1.171.38.46 (Rigaku OD, 2015)'
_computing_molecular_graphics 'Ortep for Windows (Farrugia, 2012)'
_computing_publication_material 'WinGX publication routines (Farrugia, 2012)'
_computing_structure_refinement 'SHELXL-2014/6 (Sheldrick, 2014)'
_diffrn_ambient_temperature 119.99(10)
_diffrn_detector 'CCD plate'
_diffrn_detector_area_resol_mean 8.0856
_diffrn_measured_fraction_theta_full 0.9998
_diffrn_measured_fraction_theta_max 0.9998
_diffrn_measurement_device 'four-circle diffractometer'
_diffrn_measurement_device_type 'SuperNova, Dual, Cu at zero, EosS2'
_diffrn_measurement_method '\w scans'
_diffrn_orient_matrix_type 'CrysAlisPro convention (1999,Acta A55,543-557)'
_diffrn_orient_matrix_UB_11 0.0836076
_diffrn_orient_matrix_UB_12 -0.0973632
_diffrn_orient_matrix_UB_13 0.0115626
_diffrn_orient_matrix_UB_21 0.0916379
_diffrn_orient_matrix_UB_22 0.0670157
_diffrn_orient_matrix_UB_23 -0.0089922
_diffrn_orient_matrix_UB_31 -0.0171192
_diffrn_orient_matrix_UB_32 -0.0070525
_diffrn_orient_matrix_UB_33 0.0838258
_diffrn_radiation_monochromator mirror
_diffrn_radiation_probe x-ray
_diffrn_radiation_type 'Cu K\a'
_diffrn_radiation_wavelength 1.54184
_diffrn_reflns_av_R_equivalents 0.0338
_diffrn_reflns_av_unetI/netI 0.0494
_diffrn_reflns_Laue_measured_fraction_full 1
_diffrn_reflns_Laue_measured_fraction_max 1
_diffrn_reflns_limit_h_max 15
_diffrn_reflns_limit_h_min -15
_diffrn_reflns_limit_k_max 16
_diffrn_reflns_limit_k_min -16
_diffrn_reflns_limit_l_max 22
_diffrn_reflns_limit_l_min -22
_diffrn_reflns_number 39340
_diffrn_reflns_point_group_measured_fraction_full 1
_diffrn_reflns_point_group_measured_fraction_max 1
_diffrn_reflns_theta_full 68.1328
_diffrn_reflns_theta_max 68.2468
_diffrn_reflns_theta_min 3.3969
_diffrn_source 'micro-focus sealed X-ray tube'
_exptl_absorpt_coefficient_mu 4.502
_exptl_absorpt_correction_T_max 0.849
_exptl_absorpt_correction_T_min 0.48
_exptl_absorpt_correction_type gaussian
_exptl_absorpt_process_details
;
        CrysAlisPro 1.171.38.46 (Rigaku Oxford Diffraction, 2015)
Numerical absorption correction based on gaussian integration over
                        a multifaceted crystal model
        Empirical absorption correction using spherical harmonics,
 implemented in SCALE3 ABSPACK scaling algorithm.
;
_exptl_crystal_colour 'dark red'
_exptl_crystal_density_diffrn 1.253
_exptl_crystal_density_method 'not measured'
_exptl_crystal_description plate
_exptl_crystal_F_000 1220
_exptl_crystal_size_max 0.26
_exptl_crystal_size_mid 0.128
_exptl_crystal_size_min 0.092
_refine_diff_density_max 1.554
_refine_diff_density_min -0.61
_refine_diff_density_rms 0.061
_refine_ls_extinction_method none
_refine_ls_goodness_of_fit_ref 1.012
_refine_ls_hydrogen_treatment constr
_refine_ls_matrix_type full
_refine_ls_number_constraints 0
_refine_ls_number_parameters 655
_refine_ls_number_reflns 11134
_refine_ls_number_restraints 0
_refine_ls_restrained_S_all 1.012
_refine_ls_R_factor_all 0.0322
_refine_ls_R_factor_gt 0.0302
_refine_ls_shift/su_max 0.003
_refine_ls_shift/su_mean 0
_refine_ls_structure_factor_coef Fsqd
_refine_ls_weighting_details 'w=1/[\s^2^(Fo^2^)+(0.0437P)^2^+1.6436P] where P=(Fo^2^+2Fc^2^)/3'
_refine_ls_weighting_scheme calc
_refine_ls_wR_factor_gt 0.0756
_refine_ls_wR_factor_ref 0.077
_reflns_number_gt 10574
_reflns_number_total 11134
_reflns_threshold_expression 'I > 2\s(I)'
_cod_data_source_file c8sc04078h2.cif
_cod_data_source_block 6
_cod_original_cell_volume 3039.07(13)
_cod_database_code 1550230

loop_
_symmetry_equiv_pos_as_xyz
'x, y, z'
'-x, -y, -z'

loop_
_atom_site_label
_atom_site_type_symbol
_atom_site_fract_x
_atom_site_fract_y
_atom_site_fract_z
_atom_site_U_iso_or_equiv
_atom_site_adp_type
_atom_site_occupancy
_atom_site_calc_flag
In In 0.71935(2) 0.99472(2) 0.74320(2) 0.01772(5) Uani 1 d
K K 0.23936(3) 0.55056(3) 0.76817(2) 0.02182(9) Uani 1 d
Si1 Si 0.72192(4) 1.24028(4) 0.73915(3) 0.01855(11) Uani 1 d
Si2 Si 0.51276(4) 1.14813(4) 0.80698(3) 0.01996(11) Uani 1 d
O1 O 0.60208(11) 1.22920(11) 0.78694(8) 0.0234(3) Uani 1 d
O2 O 0.15244(12) 0.36929(11) 0.85066(8) 0.0251(3) Uani 1 d
O3 O 0.12647(13) 0.44211(11) 0.70043(9) 0.0281(3) Uani 1 d
O4 O 0.12168(13) 0.68103(11) 0.85459(8) 0.0263(3) Uani 1 d
O5 O 0.15321(12) 0.74873(11) 0.69977(8) 0.0236(3) Uani 1 d
O6 O 0.43695(13) 0.52839(13) 0.83230(9) 0.0290(3) Uani 1 d
O7 O 0.44626(13) 0.54915(13) 0.67838(9) 0.0314(3) Uani 1 d
N1 N 0.79493(13) 1.12121(12) 0.74605(9) 0.0185(3) Uani 1 d
N2 N 0.55408(13) 1.05800(12) 0.75547(9) 0.0177(3) Uani 1 d
N3 N 0.78695(15) 0.84873(14) 0.76313(10) 0.0256(4) Uani 1 d
N4 N 0.23843(16) 0.48846(15) 0.93385(10) 0.0284(4) Uani 1 d
N5 N 0.24567(17) 0.60771(14) 0.60448(10) 0.0272(4) Uani 1 d
C1 C 0.90718(16) 1.10129(14) 0.75598(11) 0.0174(4) Uani 1 d
C2 C 0.98848(16) 1.11054(14) 0.69444(11) 0.0182(4) Uani 1 d
C3 C 1.09745(16) 1.08721(15) 0.70598(11) 0.0214(4) Uani 1 d
H3 H 1.1519 1.0927 0.6646 0.026 Uiso 1 calc
C4 C 1.12838(16) 1.05620(15) 0.77649(12) 0.0231(4) Uani 1 d
H4 H 1.2031 1.0401 0.7834 0.028 Uiso 1 calc
C5 C 1.04865(17) 1.04899(16) 0.83692(11) 0.0226(4) Uani 1 d
H5 H 1.0696 1.0287 0.8853 0.027 Uiso 1 calc
C6 C 0.93876(16) 1.07090(15) 0.82805(11) 0.0196(4) Uani 1 d
C7 C 0.96021(17) 1.14433(15) 0.61551(11) 0.0211(4) Uani 1 d
H7 H 0.8792 1.1554 0.618 0.025 Uiso 1 calc
C8 C 1.0027(2) 1.06249(19) 0.57155(13) 0.0362(5) Uani 1 d
H8A H 1.0821 1.0496 0.5686 0.054 Uiso 1 calc
H8B H 0.9813 1.0866 0.5216 0.054 Uiso 1 calc
H8C H 0.9719 0.9988 0.5962 0.054 Uiso 1 calc
C9 C 1.00188(19) 1.24621(17) 0.57576(12) 0.0287(5) Uani 1 d
H9A H 0.9675 1.2998 0.6016 0.043 Uiso 1 calc
H9B H 0.984 1.2653 0.5249 0.043 Uiso 1 calc
H9C H 1.0809 1.2389 0.5753 0.043 Uiso 1 calc
C10 C 0.85374(18) 1.05937(17) 0.89559(11) 0.0257(4) Uani 1 d
H10 H 0.7823 1.0933 0.8787 0.031 Uiso 1 calc
C11 C 0.8429(2) 0.9449(2) 0.92918(13) 0.0364(5) Uani 1 d
H11A H 0.8276 0.913 0.8911 0.055 Uiso 1 calc
H11B H 0.7832 0.9387 0.9697 0.055 Uiso 1 calc
H11C H 0.9109 0.91 0.9481 0.055 Uiso 1 calc
C12 C 0.8769(2) 1.1121(2) 0.95362(12) 0.0341(5) Uani 1 d
H12A H 0.9471 1.0811 0.9708 0.051 Uiso 1 calc
H12B H 0.8194 1.1034 0.9955 0.051 Uiso 1 calc
H12C H 0.8791 1.1855 0.9317 0.051 Uiso 1 calc
C13 C 0.69589(19) 1.30712(17) 0.64252(13) 0.0309(5) Uani 1 d
H13A H 0.6688 1.26 0.6197 0.046 Uiso 1 calc
H13B H 0.7636 1.3288 0.6138 0.046 Uiso 1 calc
H13C H 0.6416 1.3675 0.6436 0.046 Uiso 1 calc
C14 C 0.79174(18) 1.32330(16) 0.77722(14) 0.0302(5) Uani 1 d
H14A H 0.7563 1.3943 0.765 0.045 Uiso 1 calc
H14B H 0.8681 1.3206 0.7557 0.045 Uiso 1 calc
H14C H 0.7876 1.2988 0.831 0.045 Uiso 1 calc
C15 C 0.37796(19) 1.2193(2) 0.78682(17) 0.0420(6) Uani 1 d
H15A H 0.3507 1.2607 0.8233 0.063 Uiso 1 calc
H15B H 0.3271 1.1704 0.7892 0.063 Uiso 1 calc
H15C H 0.3848 1.2645 0.7373 0.063 Uiso 1 calc
C16 C 0.5095(3) 1.0970(2) 0.90875(13) 0.0453(7) Uani 1 d
H16A H 0.5794 1.0565 0.9197 0.068 Uiso 1 calc
H16B H 0.4513 1.0532 0.9266 0.068 Uiso 1 calc
H16C H 0.496 1.1543 0.9334 0.068 Uiso 1 calc
C17 C 0.48284(15) 1.00492(15) 0.73053(11) 0.0193(4) Uani 1 d
C18 C 0.44478(16) 1.04650(16) 0.66075(11) 0.0217(4) Uani 1 d
C19 C 0.38303(18) 0.98980(19) 0.63419(12) 0.0279(4) Uani 1 d
H19 H 0.3583 1.0172 0.5872 0.034 Uiso 1 calc
C20 C 0.35690(19) 0.89484(19) 0.67442(14) 0.0319(5) Uani 1 d
H20 H 0.315 0.8573 0.6553 0.038 Uiso 1 calc
C21 C 0.39269(18) 0.85514(17) 0.74303(13) 0.0286(5) Uani 1 d
H21 H 0.3746 0.7899 0.7708 0.034 Uiso 1 calc
C22 C 0.45454(17) 0.90839(16) 0.77233(12) 0.0231(4) Uani 1 d
C23 C 0.47027(17) 1.15039(17) 0.61366(11) 0.0248(4) Uani 1 d
H23 H 0.4992 1.1865 0.6455 0.03 Uiso 1 calc
C24 C 0.5573(2) 1.1399(2) 0.54898(14) 0.0397(6) Uani 1 d
H24A H 0.6249 1.1035 0.5678 0.06 Uiso 1 calc
H24B H 0.5701 1.2083 0.5192 0.06 Uiso 1 calc
H24C H 0.533 1.101 0.5184 0.06 Uiso 1 calc
C25 C 0.3690(2) 1.2178(2) 0.58498(15) 0.0394(6) Uani 1 d
H25A H 0.3447 1.1891 0.5482 0.059 Uiso 1 calc
H25B H 0.3863 1.2876 0.5622 0.059 Uiso 1 calc
H25C H 0.311 1.2198 0.6262 0.059 Uiso 1 calc
C26 C 0.48519(19) 0.86275(17) 0.84988(12) 0.0286(5) Uani 1 d
H26 H 0.537 0.9056 0.8594 0.034 Uiso 1 calc
C27 C 0.3832(2) 0.8697(2) 0.90599(14) 0.0390(6) Uani 1 d
H27A H 0.3489 0.9412 0.8987 0.059 Uiso 1 calc
H27B H 0.4037 0.8459 0.9562 0.059 Uiso 1 calc
H27C H 0.332 0.8265 0.8989 0.059 Uiso 1 calc
C28 C 0.5411(2) 0.7524(2) 0.85974(16) 0.0428(6) Uani 1 d
H28A H 0.4896 0.7076 0.8554 0.064 Uiso 1 calc
H28B H 0.5663 0.7295 0.9086 0.064 Uiso 1 calc
H28C H 0.6035 0.7492 0.8216 0.064 Uiso 1 calc
C29 C 0.79655(16) 0.78220(15) 0.71902(11) 0.0198(4) Uani 1 d
C30 C 0.77792(17) 0.80383(16) 0.64289(11) 0.0226(4) Uani 1 d
C31 C 0.80016(18) 0.72733(17) 0.60358(11) 0.0261(4) Uani 1 d
H31 H 0.7872 0.7448 0.5533 0.031 Uiso 1 calc
C32 C 0.84051(19) 0.62652(17) 0.63412(13) 0.0281(4) Uani 1 d
C33 C 0.85576(18) 0.60360(16) 0.70804(12) 0.0258(4) Uani 1 d
H33 H 0.8824 0.5351 0.7306 0.031 Uiso 1 calc
C34 C 0.83384(17) 0.67641(16) 0.75049(11) 0.0232(4) Uani 1 d
C35 C 0.7312(2) 0.90917(18) 0.60493(12) 0.0312(5) Uani 1 d
H35A H 0.7279 0.911 0.553 0.047 Uiso 1 calc
H35B H 0.7773 0.9595 0.608 0.047 Uiso 1 calc
H35C H 0.6578 0.9258 0.629 0.047 Uiso 1 calc
C36 C 0.8624(2) 0.5456(2) 0.58925(15) 0.0404(6) Uani 1 d
H36A H 0.7938 0.5344 0.5757 0.061 Uiso 1 calc
H36B H 0.8961 0.4811 0.6186 0.061 Uiso 1 calc
H36C H 0.9116 0.5687 0.5444 0.061 Uiso 1 calc
C37 C 0.8475(2) 0.64524(18) 0.83173(12) 0.0312(5) Uani 1 d
H37A H 0.8732 0.5716 0.8453 0.047 Uiso 1 calc
H37B H 0.7776 0.6598 0.8609 0.047 Uiso 1 calc
H37C H 0.9008 0.6842 0.8417 0.047 Uiso 1 calc
C38 C 0.2199(2) 0.37988(19) 0.95964(13) 0.0375(6) Uani 1 d
H38A H 0.2042 0.3637 1.0142 0.045 Uiso 1 calc
H38B H 0.2877 0.3362 0.9466 0.045 Uiso 1 calc
C39 C 0.1284(2) 0.35264(19) 0.92804(13) 0.0355(5) Uani 1 d
H39A H 0.1186 0.2796 0.9495 0.043 Uiso 1 calc
H39B H 0.0599 0.3955 0.9408 0.043 Uiso 1 calc
C40 C 0.06951(18) 0.34054(17) 0.81860(13) 0.0299(5) Uani 1 d
H40A H 0.0025 0.3896 0.8222 0.036 Uiso 1 calc
H40B H 0.0525 0.2711 0.8456 0.036 Uiso 1 calc
C41 C 0.10826(18) 0.34090(16) 0.73942(13) 0.0276(4) Uani 1 d
H41A H 0.1765 0.2934 0.7358 0.033 Uiso 1 calc
H41B H 0.0531 0.3172 0.7175 0.033 Uiso 1 calc
C42 C 0.1636(2) 0.44568(19) 0.62490(13) 0.0373(6) Uani 1 d
H42A H 0.1149 0.4126 0.604 0.045 Uiso 1 calc
H42B H 0.2377 0.408 0.62 0.045 Uiso 1 calc
C43 C 0.1646(2) 0.55635(19) 0.58351(13) 0.0359(5) Uani 1 d
H43A H 0.1797 0.5592 0.5299 0.043 Uiso 1 calc
H43B H 0.0916 0.5944 0.5927 0.043 Uiso 1 calc
C44 C 0.1496(2) 0.55491(19) 0.96599(12) 0.0329(5) Uani 1 d
H44A H 0.158 0.5472 1.0186 0.039 Uiso 1 calc
H44B H 0.0797 0.5311 0.9643 0.039 Uiso 1 calc
C45 C 0.1447(2) 0.66737(18) 0.92767(12) 0.0318(5) Uani 1 d
H45A H 0.0873 0.7081 0.9547 0.038 Uiso 1 calc
H45B H 0.215 0.6918 0.9272 0.038 Uiso 1 calc
C46 C 0.10646(19) 0.78783(16) 0.81877(12) 0.0280(4) Uani 1 d
H46A H 0.1754 0.8172 0.8133 0.034 Uiso 1 calc
H46B H 0.0508 0.8251 0.8493 0.034 Uiso 1 calc
C47 C 0.07096(18) 0.80102(17) 0.74418(13) 0.0286(5) Uani 1 d
H47A H 0.0016 0.7724 0.7496 0.034 Uiso 1 calc
H47B H 0.0591 0.875 0.72 0.034 Uiso 1 calc
C48 C 0.12307(19) 0.76307(17) 0.62787(12) 0.0286(5) Uani 1 d
H48A H 0.1038 0.8372 0.6065 0.034 Uiso 1 calc
H48B H 0.0589 0.7277 0.6306 0.034 Uiso 1 calc
C49 C 0.2173(2) 0.71966(17) 0.57969(12) 0.0288(5) Uani 1 d
H49A H 0.1988 0.7356 0.5285 0.035 Uiso 1 calc
H49B H 0.2815 0.7538 0.5791 0.035 Uiso 1 calc
C50 C 0.3423(2) 0.5016(2) 0.95432(13) 0.0373(5) Uani 1 d
H50A H 0.3486 0.4626 1.0058 0.045 Uiso 1 calc
H50B H 0.3427 0.5752 0.9527 0.045 Uiso 1 calc
C51 C 0.4401(2) 0.4662(2) 0.90482(14) 0.0391(6) Uani 1 d
H51A H 0.5077 0.4717 0.9237 0.047 Uiso 1 calc
H51B H 0.4395 0.3933 0.9043 0.047 Uiso 1 calc
C52 C 0.53554(19) 0.5081(2) 0.78630(14) 0.0343(5) Uani 1 d
H52A H 0.5465 0.4352 0.7832 0.041 Uiso 1 calc
H52B H 0.5978 0.5208 0.8077 0.041 Uiso 1 calc
C53 C 0.53006(19) 0.5762(2) 0.71083(14) 0.0352(5) Uani 1 d
H53A H 0.5138 0.6491 0.7141 0.042 Uiso 1 calc
H53B H 0.6008 0.5674 0.68 0.042 Uiso 1 calc
C54 C 0.4456(2) 0.6043(2) 0.60349(13) 0.0399(6) Uani 1 d
H54A H 0.5162 0.5874 0.5747 0.048 Uiso 1 calc
H54B H 0.4345 0.6791 0.6008 0.048 Uiso 1 calc
C55 C 0.3553(2) 0.5757(2) 0.57139(12) 0.0377(6) Uani 1 d
H55A H 0.3617 0.6071 0.5177 0.045 Uiso 1 calc
H55B H 0.3649 0.5001 0.5776 0.045 Uiso 1 calc

loop_
_atom_site_aniso_label
_atom_site_aniso_U_11
_atom_site_aniso_U_22
_atom_site_aniso_U_33
_atom_site_aniso_U_23
_atom_site_aniso_U_13
_atom_site_aniso_U_12
In 0.01570(7) 0.01658(7) 0.02314(8) -0.00738(5) -0.00267(5) -0.00387(5)
K 0.0242(2) 0.01979(19) 0.0228(2) -0.00579(15) -0.00352(16) -0.00457(15)
Si1 0.0150(2) 0.0148(2) 0.0270(3) -0.00521(19) -0.00419(19) -0.00298(18)
Si2 0.0158(2) 0.0244(3) 0.0231(3) -0.0114(2) 0.00025(19) -0.0057(2)
O1 0.0173(7) 0.0205(7) 0.0359(8) -0.0138(6) 0.0001(6) -0.0041(5)
O2 0.0244(7) 0.0260(7) 0.0257(7) -0.0056(6) -0.0008(6) -0.0077(6)
O3 0.0357(9) 0.0185(7) 0.0329(8) -0.0074(6) -0.0092(6) -0.0043(6)
O4 0.0293(8) 0.0218(7) 0.0293(8) -0.0086(6) -0.0020(6) -0.0048(6)
O5 0.0219(7) 0.0222(7) 0.0280(7) -0.0071(6) -0.0056(6) -0.0017(6)
O6 0.0234(8) 0.0337(8) 0.0302(8) -0.0083(6) -0.0059(6) 0.0002(6)
O7 0.0287(8) 0.0360(9) 0.0269(8) -0.0036(7) -0.0005(6) -0.0053(7)
N1 0.0149(8) 0.0164(7) 0.0260(8) -0.0064(6) -0.0038(6) -0.0038(6)
N2 0.0123(7) 0.0195(8) 0.0236(8) -0.0088(6) -0.0010(6) -0.0035(6)
N3 0.0302(10) 0.0217(9) 0.0268(9) -0.0091(7) -0.0089(7) 0.0019(7)
N4 0.0336(10) 0.0297(10) 0.0234(9) -0.0063(7) -0.0034(7) -0.0078(8)
N5 0.0372(11) 0.0227(9) 0.0242(9) -0.0061(7) -0.0081(8) -0.0054(8)
C1 0.0159(9) 0.0139(8) 0.0237(9) -0.0055(7) -0.0036(7) -0.0025(7)
C2 0.0195(9) 0.0146(8) 0.0224(9) -0.0063(7) -0.0031(7) -0.0036(7)
C3 0.0182(9) 0.0193(9) 0.0271(10) -0.0072(8) 0.0008(8) -0.0042(7)
C4 0.0155(9) 0.0210(9) 0.0342(11) -0.0068(8) -0.0072(8) -0.0020(7)
C5 0.0228(10) 0.0219(10) 0.0248(10) -0.0049(8) -0.0082(8) -0.0038(8)
C6 0.0196(10) 0.0187(9) 0.0213(9) -0.0050(7) -0.0022(7) -0.0044(7)
C7 0.0223(10) 0.0209(9) 0.0216(9) -0.0071(8) -0.0035(7) -0.0024(8)
C8 0.0480(15) 0.0326(12) 0.0317(12) -0.0174(10) -0.0098(10) 0.0046(11)
C9 0.0324(12) 0.0281(11) 0.0253(10) -0.0021(8) -0.0044(9) -0.0080(9)
C10 0.0231(10) 0.0304(11) 0.0217(10) -0.0036(8) -0.0018(8) -0.0028(8)
C11 0.0377(13) 0.0395(13) 0.0285(11) 0.0010(10) 0.0014(10) -0.0140(10)
C12 0.0360(13) 0.0410(13) 0.0249(11) -0.0112(9) -0.0005(9) -0.0011(10)
C13 0.0300(12) 0.0256(11) 0.0339(11) -0.0002(9) -0.0079(9) -0.0011(9)
C14 0.0232(11) 0.0195(10) 0.0526(14) -0.0131(9) -0.0097(10) -0.0040(8)
C15 0.0195(11) 0.0540(16) 0.0647(17) -0.0404(14) -0.0093(11) 0.0058(10)
C16 0.071(2) 0.0456(15) 0.0255(11) -0.0145(10) 0.0043(12) -0.0257(14)
C17 0.0131(9) 0.0233(10) 0.0241(9) -0.0112(8) 0.0009(7) -0.0038(7)
C18 0.0147(9) 0.0280(10) 0.0250(10) -0.0123(8) -0.0004(7) -0.0027(8)
C19 0.0216(10) 0.0389(12) 0.0290(10) -0.0167(9) -0.0054(8) -0.0043(9)
C20 0.0245(11) 0.0385(13) 0.0431(13) -0.0243(10) -0.0032(9) -0.0122(9)
C21 0.0232(11) 0.0260(10) 0.0401(12) -0.0135(9) 0.0021(9) -0.0102(8)
C22 0.0189(10) 0.0230(10) 0.0294(10) -0.0092(8) 0.0007(8) -0.0067(8)
C23 0.0226(10) 0.0272(10) 0.0248(10) -0.0070(8) -0.0051(8) 0.0000(8)
C24 0.0418(14) 0.0335(13) 0.0324(12) 0.0012(10) 0.0092(10) 0.0017(11)
C25 0.0320(13) 0.0352(13) 0.0508(15) -0.0096(11) -0.0154(11) 0.0064(10)
C26 0.0276(11) 0.0279(11) 0.0312(11) -0.0023(9) -0.0044(9) -0.0121(9)
C27 0.0394(14) 0.0482(15) 0.0324(12) -0.0086(11) 0.0022(10) -0.0213(11)
C28 0.0406(14) 0.0310(13) 0.0516(15) 0.0031(11) -0.0080(12) -0.0073(11)
C29 0.0176(9) 0.0183(9) 0.0240(10) -0.0054(7) -0.0014(7) -0.0043(7)
C30 0.0226(10) 0.0222(10) 0.0230(10) -0.0055(8) -0.0034(8) -0.0019(8)
C31 0.0279(11) 0.0297(11) 0.0226(10) -0.0093(8) -0.0020(8) -0.0052(9)
C32 0.0286(11) 0.0243(10) 0.0346(11) -0.0144(9) 0.0023(9) -0.0068(8)
C33 0.0278(11) 0.0149(9) 0.0341(11) -0.0046(8) -0.0021(9) -0.0039(8)
C34 0.0245(10) 0.0201(10) 0.0246(10) -0.0036(8) -0.0025(8) -0.0045(8)
C35 0.0390(13) 0.0281(11) 0.0245(10) -0.0044(9) -0.0078(9) 0.0034(9)
C36 0.0485(15) 0.0328(13) 0.0463(14) -0.0232(11) 0.0039(11) -0.0110(11)
C37 0.0353(12) 0.0272(11) 0.0273(11) 0.0007(9) -0.0067(9) -0.0014(9)
C38 0.0586(17) 0.0294(12) 0.0231(11) -0.0008(9) -0.0067(10) -0.0084(11)
C39 0.0473(15) 0.0283(11) 0.0304(12) -0.0046(9) 0.0055(10) -0.0165(10)
C40 0.0218(10) 0.0268(11) 0.0427(13) -0.0075(9) -0.0043(9) -0.0082(8)
C41 0.0263(11) 0.0206(10) 0.0395(12) -0.0079(9) -0.0099(9) -0.0063(8)
C42 0.0599(17) 0.0266(12) 0.0310(12) -0.0108(9) -0.0093(11) -0.0111(11)
C43 0.0568(16) 0.0278(12) 0.0299(11) -0.0073(9) -0.0183(11) -0.0111(11)
C44 0.0397(13) 0.0335(12) 0.0245(10) -0.0067(9) 0.0049(9) -0.0104(10)
C45 0.0394(13) 0.0304(12) 0.0279(11) -0.0118(9) 0.0025(9) -0.0097(10)
C46 0.0285(11) 0.0203(10) 0.0355(11) -0.0103(9) 0.0017(9) -0.0030(8)
C47 0.0247(11) 0.0228(10) 0.0368(12) -0.0074(9) -0.0018(9) 0.0003(8)
C48 0.0319(12) 0.0240(10) 0.0314(11) -0.0041(9) -0.0135(9) -0.0019(9)
C49 0.0408(13) 0.0233(10) 0.0237(10) -0.0026(8) -0.0082(9) -0.0086(9)
C50 0.0411(14) 0.0484(15) 0.0259(11) -0.0101(10) -0.0091(10) -0.0087(11)
C51 0.0330(13) 0.0488(15) 0.0346(12) -0.0055(11) -0.0147(10) 0.0011(11)
C52 0.0208(11) 0.0400(13) 0.0439(13) -0.0165(11) -0.0061(9) 0.0031(9)
C53 0.0228(11) 0.0408(13) 0.0417(13) -0.0124(11) 0.0023(9) -0.0046(10)
C54 0.0366(13) 0.0471(15) 0.0274(12) 0.0008(10) 0.0041(10) -0.0027(11)
C55 0.0491(15) 0.0395(13) 0.0218(10) -0.0080(9) -0.0010(10) 0.0008(11)

loop_
_atom_type_symbol
_atom_type_description
_atom_type_scat_dispersion_real
_atom_type_scat_dispersion_imag
_atom_type_scat_source
C C 0.0181 0.0091 'International Tables Vol C Tables 4.2.6.8 and 6.1.1.4'
H H 0 0 'International Tables Vol C Tables 4.2.6.8 and 6.1.1.4'
N N 0.0311 0.018 'International Tables Vol C Tables 4.2.6.8 and 6.1.1.4'
O O 0.0492 0.0322 'International Tables Vol C Tables 4.2.6.8 and 6.1.1.4'
Si Si 0.2541 0.3302 'International Tables Vol C Tables 4.2.6.8 and 6.1.1.4'
K K 0.3868 1.0657 'International Tables Vol C Tables 4.2.6.8 and 6.1.1.4'
In In 0.0822 5.0449 'International Tables Vol C Tables 4.2.6.8 and 6.1.1.4'

loop_
_exptl_crystal_face_index_h
_exptl_crystal_face_index_k
_exptl_crystal_face_index_l
_exptl_crystal_face_perp_dist
1 -1 12 0.0643
2 -6 -9 0.1117
3 -5 7 0.057
8 1 4 0.0503
8 1 -1 0.047
6 2 10 0.0645
-1 1 12 0.0781
6 5 -3 0.0639
6 6 9 0.0939
4 2 -9 0.0654
0 -9 -5 0.1253
0 -6 7 0.0633
0 7 -5 0.086
-6 4 -4 0.0595
-3 1 -11 0.0578
-4 5 8 0.094
-4 -2 -12 0.0739
-8 -1 -4 0.0462
-8 0 2 0.0433
-5 -8 -4 0.11
-4 -5 5 0.0659
-3 -2 10 0.0554
4 -6 3 0.0678
7 -2 5 0.0523
6 -1 8 0.057
-8 -2 1 0.0466
-7 -2 5 0.0486

loop_
_geom_angle_atom_site_label_1
_geom_angle_atom_site_label_2
_geom_angle_atom_site_label_3
_geom_angle
N3 In N1 125.54(7)
N3 In N2 130.25(7)
N1 In N2 100.36(6)
O4 K O5 60.48(4)
O4 K O3 119.29(5)
O5 K O3 97.31(4)
O4 K O2 96.31(5)
O5 K O2 135.59(5)
O3 K O2 59.45(4)
O4 K O6 94.99(5)
O5 K O6 117.69(5)
O3 K O6 140.47(5)
O2 K O6 100.46(5)
O4 K O7 134.20(5)
O5 K O7 96.63(5)
O3 K O7 101.54(5)
O2 K O7 123.42(5)
O6 K O7 59.05(5)
O4 K N5 120.67(5)
O5 K N5 60.84(5)
O3 K N5 61.26(5)
O2 K N5 119.89(5)
O6 K N5 119.24(5)
O7 K N5 60.98(5)
O4 K N4 60.80(5)
O5 K N4 120.52(5)
O3 K N4 118.74(5)
O2 K N4 59.86(5)
O6 K N4 59.65(5)
O7 K N4 117.72(5)
N5 K N4 178.45(6)
O1 Si1 N1 109.27(8)
O1 Si1 C14 108.26(9)
N1 Si1 C14 110.44(9)
O1 Si1 C13 105.90(10)
N1 Si1 C13 113.67(10)
C14 Si1 C13 109.08(11)
O1 Si2 N2 108.17(8)
O1 Si2 C15 108.95(11)
N2 Si2 C15 111.62(10)
O1 Si2 C16 103.97(11)
N2 Si2 C16 114.80(11)
C15 Si2 C16 108.93(14)
Si2 O1 Si1 137.76(9)
C39 O2 C40 111.48(17)
C39 O2 K 120.05(13)
C40 O2 K 114.78(12)
C42 O3 C41 111.03(17)
C42 O3 K 115.01(14)
C41 O3 K 116.95(12)
C45 O4 C46 110.95(17)
C45 O4 K 118.81(13)
C46 O4 K 115.81(12)
C48 O5 C47 110.34(16)
C48 O5 K 117.17(12)
C47 O5 K 116.23(12)
C51 O6 C52 110.98(18)
C51 O6 K 117.01(14)
C52 O6 K 116.41(13)
C54 O7 C53 110.69(19)
C54 O7 K 115.87(14)
C53 O7 K 113.74(13)
C1 N1 Si1 122.84(13)
C1 N1 In 116.71(12)
Si1 N1 In 120.43(9)
C17 N2 Si2 124.85(13)
C17 N2 In 113.90(12)
Si2 N2 In 120.10(9)
C29 N3 In 127.43(14)
C50 N4 C44 109.99(19)
C50 N4 C38 109.6(2)
C44 N4 C38 110.57(19)
C50 N4 K 110.54(13)
C44 N4 K 107.34(13)
C38 N4 K 108.73(13)
C55 N5 C43 110.9(2)
C55 N5 C49 110.32(19)
C43 N5 C49 108.49(18)
C55 N5 K 108.77(13)
C43 N5 K 108.73(13)
C49 N5 K 109.57(12)
C2 C1 C6 119.08(18)
C2 C1 N1 120.79(17)
C6 C1 N1 120.13(17)
C3 C2 C1 119.38(18)
C3 C2 C7 118.83(18)
C1 C2 C7 121.78(18)
C4 C3 C2 121.56(18)
C4 C3 H3 119.2
C2 C3 H3 119.2
C3 C4 C5 119.06(19)
C3 C4 H4 120.5
C5 C4 H4 120.5
C4 C5 C6 121.38(18)
C4 C5 H5 119.3
C6 C5 H5 119.3
C5 C6 C1 119.52(18)
C5 C6 C10 119.84(18)
C1 C6 C10 120.63(18)
C2 C7 C8 112.12(17)
C2 C7 C9 111.23(17)
C8 C7 C9 110.43(19)
C2 C7 H7 107.6
C8 C7 H7 107.6
C9 C7 H7 107.6
C7 C8 H8A 109.5
C7 C8 H8B 109.5
H8A C8 H8B 109.5
C7 C8 H8C 109.5
H8A C8 H8C 109.5
H8B C8 H8C 109.5
C7 C9 H9A 109.5
C7 C9 H9B 109.5
H9A C9 H9B 109.5
C7 C9 H9C 109.5
H9A C9 H9C 109.5
H9B C9 H9C 109.5
C6 C10 C12 112.70(18)
C6 C10 C11 110.26(18)
C12 C10 C11 111.06(19)
C6 C10 H10 107.5
C12 C10 H10 107.5
C11 C10 H10 107.5
C10 C11 H11A 109.5
C10 C11 H11B 109.5
H11A C11 H11B 109.5
C10 C11 H11C 109.5
H11A C11 H11C 109.5
H11B C11 H11C 109.5
C10 C12 H12A 109.5
C10 C12 H12B 109.5
H12A C12 H12B 109.5
C10 C12 H12C 109.5
H12A C12 H12C 109.5
H12B C12 H12C 109.5
Si1 C13 H13A 109.5
Si1 C13 H13B 109.5
H13A C13 H13B 109.5
Si1 C13 H13C 109.5
H13A C13 H13C 109.5
H13B C13 H13C 109.5
Si1 C14 H14A 109.5
Si1 C14 H14B 109.5
H14A C14 H14B 109.5
Si1 C14 H14C 109.5
H14A C14 H14C 109.5
H14B C14 H14C 109.5
Si2 C15 H15A 109.5
Si2 C15 H15B 109.5
H15A C15 H15B 109.5
Si2 C15 H15C 109.5
H15A C15 H15C 109.5
H15B C15 H15C 109.5
Si2 C16 H16A 109.5
Si2 C16 H16B 109.5
H16A C16 H16B 109.5
Si2 C16 H16C 109.5
H16A C16 H16C 109.5
H16B C16 H16C 109.5
C22 C17 C18 119.21(18)
C22 C17 N2 121.08(18)
C18 C17 N2 119.61(18)
C19 C18 C17 119.1(2)
C19 C18 C23 118.90(19)
C17 C18 C23 122.01(18)
C20 C19 C18 121.7(2)
C20 C19 H19 119.1
C18 C19 H19 119.1
C19 C20 C21 119.1(2)
C19 C20 H20 120.5
C21 C20 H20 120.5
C20 C21 C22 121.7(2)
C20 C21 H21 119.2
C22 C21 H21 119.2
C21 C22 C17 119.2(2)
C21 C22 C26 118.61(19)
C17 C22 C26 122.13(19)
C18 C23 C24 111.87(18)
C18 C23 C25 112.13(19)
C24 C23 C25 109.6(2)
C18 C23 H23 107.7
C24 C23 H23 107.7
C25 C23 H23 107.7
C23 C24 H24A 109.5
C23 C24 H24B 109.5
H24A C24 H24B 109.5
C23 C24 H24C 109.5
H24A C24 H24C 109.5
H24B C24 H24C 109.5
C23 C25 H25A 109.5
C23 C25 H25B 109.5
H25A C25 H25B 109.5
C23 C25 H25C 109.5
H25A C25 H25C 109.5
H25B C25 H25C 109.5
C22 C26 C28 112.9(2)
C22 C26 C27 109.23(19)
C28 C26 C27 111.0(2)
C22 C26 H26 107.9
C28 C26 H26 107.9
C27 C26 H26 107.9
C26 C27 H27A 109.5
C26 C27 H27B 109.5
H27A C27 H27B 109.5
C26 C27 H27C 109.5
H27A C27 H27C 109.5
H27B C27 H27C 109.5
C26 C28 H28A 109.5
C26 C28 H28B 109.5
H28A C28 H28B 109.5
C26 C28 H28C 109.5
H28A C28 H28C 109.5
H28B C28 H28C 109.5
N3 C29 C30 128.27(18)
N3 C29 C34 116.72(18)
C30 C29 C34 114.97(18)
C31 C30 C29 120.92(19)
C31 C30 C35 118.55(19)
C29 C30 C35 120.51(19)
C30 C31 C32 123.2(2)
C30 C31 H31 118.4
C32 C31 H31 118.4
C33 C32 C31 116.6(2)
C33 C32 C36 122.0(2)
C31 C32 C36 121.3(2)
C32 C33 C34 122.9(2)
C32 C33 H33 118.6
C34 C33 H33 118.6
C33 C34 C29 121.31(19)
C33 C34 C37 120.15(19)
C29 C34 C37 118.54(19)
C30 C35 H35A 109.5
C30 C35 H35B 109.5
H35A C35 H35B 109.5
C30 C35 H35C 109.5
H35A C35 H35C 109.5
H35B C35 H35C 109.5
C32 C36 H36A 109.5
C32 C36 H36B 109.5
H36A C36 H36B 109.5
C32 C36 H36C 109.5
H36A C36 H36C 109.5
H36B C36 H36C 109.5
C34 C37 H37A 109.5
C34 C37 H37B 109.5
H37A C37 H37B 109.5
C34 C37 H37C 109.5
H37A C37 H37C 109.5
H37B C37 H37C 109.5
N4 C38 C39 114.3(2)
N4 C38 H38A 108.7
C39 C38 H38A 108.7
N4 C38 H38B 108.7
C39 C38 H38B 108.7
H38A C38 H38B 107.6
O2 C39 C38 109.61(19)
O2 C39 H39A 109.7
C38 C39 H39A 109.7
O2 C39 H39B 109.7
C38 C39 H39B 109.7
H39A C39 H39B 108.2
O2 C40 C41 109.17(18)
O2 C40 H40A 109.8
C41 C40 H40A 109.8
O2 C40 H40B 109.8
C41 C40 H40B 109.8
H40A C40 H40B 108.3
O3 C41 C40 109.28(18)
O3 C41 H41A 109.8
C40 C41 H41A 109.8
O3 C41 H41B 109.8
C40 C41 H41B 109.8
H41A C41 H41B 108.3
O3 C42 C43 109.08(19)
O3 C42 H42A 109.9
C43 C42 H42A 109.9
O3 C42 H42B 109.9
C43 C42 H42B 109.9
H42A C42 H42B 108.3
N5 C43 C42 113.5(2)
N5 C43 H43A 108.9
C42 C43 H43A 108.9
N5 C43 H43B 108.9
C42 C43 H43B 108.9
H43A C43 H43B 107.7
N4 C44 C45 114.21(19)
N4 C44 H44A 108.7
C45 C44 H44A 108.7
N4 C44 H44B 108.7
C45 C44 H44B 108.7
H44A C44 H44B 107.6
O4 C45 C44 109.48(18)
O4 C45 H45A 109.8
C44 C45 H45A 109.8
O4 C45 H45B 109.8
C44 C45 H45B 109.8
H45A C45 H45B 108.2
O4 C46 C47 110.01(18)
O4 C46 H46A 109.7
C47 C46 H46A 109.7
O4 C46 H46B 109.7
C47 C46 H46B 109.7
H46A C46 H46B 108.2
O5 C47 C46 109.29(17)
O5 C47 H47A 109.8
C46 C47 H47A 109.8
O5 C47 H47B 109.8
C46 C47 H47B 109.8
H47A C47 H47B 108.3
O5 C48 C49 108.99(17)
O5 C48 H48A 109.9
C49 C48 H48A 109.9
O5 C48 H48B 109.9
C49 C48 H48B 109.9
H48A C48 H48B 108.3
N5 C49 C48 113.31(18)
N5 C49 H49A 108.9
C48 C49 H49A 108.9
N5 C49 H49B 108.9
C48 C49 H49B 108.9
H49A C49 H49B 107.7
N4 C50 C51 113.7(2)
N4 C50 H50A 108.8
C51 C50 H50A 108.8
N4 C50 H50B 108.8
C51 C50 H50B 108.8
H50A C50 H50B 107.7
O6 C51 C50 109.1(2)
O6 C51 H51A 109.9
C50 C51 H51A 109.9
O6 C51 H51B 109.9
C50 C51 H51B 109.9
H51A C51 H51B 108.3
O6 C52 C53 109.49(19)
O6 C52 H52A 109.8
C53 C52 H52A 109.8
O6 C52 H52B 109.8
C53 C52 H52B 109.8
H52A C52 H52B 108.2
O7 C53 C52 108.5(2)
O7 C53 H53A 110
C52 C53 H53A 110
O7 C53 H53B 110
C52 C53 H53B 110
H53A C53 H53B 108.4
O7 C54 C55 109.4(2)
O7 C54 H54A 109.8
C55 C54 H54A 109.8
O7 C54 H54B 109.8
C55 C54 H54B 109.8
H54A C54 H54B 108.2
N5 C55 C54 114.5(2)
N5 C55 H55A 108.6
C54 C55 H55A 108.6
N5 C55 H55B 108.6
C54 C55 H55B 108.6
H55A C55 H55B 107.6

loop_
_geom_bond_atom_site_label_1
_geom_bond_atom_site_label_2
_geom_bond_distance
In N3 1.9907(18)
In N1 2.1026(16)
In N2 2.1152(16)
K O4 2.7935(16)
K O5 2.7953(15)
K O3 2.8212(16)
K O2 2.8389(15)
K O6 2.8667(16)
K O7 2.8705(17)
K N5 2.9771(18)
K N4 3.0211(18)
Si1 O1 1.6369(15)
Si1 N1 1.7080(17)
Si1 C14 1.860(2)
Si1 C13 1.873(2)
Si2 O1 1.6314(15)
Si2 N2 1.7121(16)
Si2 C15 1.853(2)
Si2 C16 1.865(3)
O2 C39 1.409(3)
O2 C40 1.430(3)
O3 C42 1.417(3)
O3 C41 1.420(3)
O4 C45 1.411(3)
O4 C46 1.431(3)
O5 C48 1.421(3)
O5 C47 1.435(3)
O6 C51 1.418(3)
O6 C52 1.426(3)
O7 C54 1.422(3)
O7 C53 1.432(3)
N1 C1 1.425(2)
N2 C17 1.429(2)
N3 C29 1.351(3)
N4 C50 1.466(3)
N4 C44 1.470(3)
N4 C38 1.473(3)
N5 C55 1.465(3)
N5 C43 1.471(3)
N5 C49 1.473(3)
C1 C2 1.414(3)
C1 C6 1.416(3)
C2 C3 1.393(3)
C2 C7 1.523(3)
C3 C4 1.386(3)
C3 H3 0.95
C4 C5 1.388(3)
C4 H4 0.95
C5 C6 1.391(3)
C5 H5 0.95
C6 C10 1.521(3)
C7 C8 1.526(3)
C7 C9 1.527(3)
C7 H7 1
C8 H8A 0.98
C8 H8B 0.98
C8 H8C 0.98
C9 H9A 0.98
C9 H9B 0.98
C9 H9C 0.98
C10 C12 1.531(3)
C10 C11 1.541(3)
C10 H10 1
C11 H11A 0.98
C11 H11B 0.98
C11 H11C 0.98
C12 H12A 0.98
C12 H12B 0.98
C12 H12C 0.98
C13 H13A 0.98
C13 H13B 0.98
C13 H13C 0.98
C14 H14A 0.98
C14 H14B 0.98
C14 H14C 0.98
C15 H15A 0.98
C15 H15B 0.98
C15 H15C 0.98
C16 H16A 0.98
C16 H16B 0.98
C16 H16C 0.98
C17 C22 1.415(3)
C17 C18 1.419(3)
C18 C19 1.394(3)
C18 C23 1.517(3)
C19 C20 1.381(4)
C19 H19 0.95
C20 C21 1.385(3)
C20 H20 0.95
C21 C22 1.393(3)
C21 H21 0.95
C22 C26 1.521(3)
C23 C24 1.523(3)
C23 C25 1.529(3)
C23 H23 1
C24 H24A 0.98
C24 H24B 0.98
C24 H24C 0.98
C25 H25A 0.98
C25 H25B 0.98
C25 H25C 0.98
C26 C28 1.526(3)
C26 C27 1.534(3)
C26 H26 1
C27 H27A 0.98
C27 H27B 0.98
C27 H27C 0.98
C28 H28A 0.98
C28 H28B 0.98
C28 H28C 0.98
C29 C30 1.438(3)
C29 C34 1.439(3)
C30 C31 1.388(3)
C30 C35 1.498(3)
C31 C32 1.389(3)
C31 H31 0.95
C32 C33 1.385(3)
C32 C36 1.512(3)
C33 C34 1.388(3)
C33 H33 0.95
C34 C37 1.512(3)
C35 H35A 0.98
C35 H35B 0.98
C35 H35C 0.98
C36 H36A 0.98
C36 H36B 0.98
C36 H36C 0.98
C37 H37A 0.98
C37 H37B 0.98
C37 H37C 0.98
C38 C39 1.506(4)
C38 H38A 0.99
C38 H38B 0.99
C39 H39A 0.99
C39 H39B 0.99
C40 C41 1.494(3)
C40 H40A 0.99
C40 H40B 0.99
C41 H41A 0.99
C41 H41B 0.99
C42 C43 1.508(3)
C42 H42A 0.99
C42 H42B 0.99
C43 H43A 0.99
C43 H43B 0.99
C44 C45 1.510(3)
C44 H44A 0.99
C44 H44B 0.99
C45 H45A 0.99
C45 H45B 0.99
C46 C47 1.500(3)
C46 H46A 0.99
C46 H46B 0.99
C47 H47A 0.99
C47 H47B 0.99
C48 C49 1.509(3)
C48 H48A 0.99
C48 H48B 0.99
C49 H49A 0.99
C49 H49B 0.99
C50 C51 1.512(4)
C50 H50A 0.99
C50 H50B 0.99
C51 H51A 0.99
C51 H51B 0.99
C52 C53 1.494(4)
C52 H52A 0.99
C52 H52B 0.99
C53 H53A 0.99
C53 H53B 0.99
C54 C55 1.507(4)
C54 H54A 0.99
C54 H54B 0.99
C55 H55A 0.99
C55 H55B 0.99
